data_4310021
loop_
_publ_author_name
'Louise A. Berben'
'Jeffrey R. Long'

_publ_contact_author
;
        Jeffrey R. Long
        Department of Chemistry
        University of California, Berkeley
        United States of America
;
_publ_contact_author_email jrlong@berkeley.edu
_publ_contact_author_fax '510 643-3832'
_publ_contact_author_phone '510 642-0860'
_publ_section_title
;
Homoleptic Trimethylsilylacetylide Complexes of Chromium(III), Iron(II),
and Cobalt(III): Syntheses, Structures, and Ligand Field Parameters
;
_journal_name_full 'Inorganic Chemistry'
_journal_page_first 8459
_journal_page_last 8468
_journal_paper_doi 10.1021/ic051551z
_journal_volume 44
_journal_year 2005
_chemical_compound_source synthetic
_chemical_formula_structural
;
 [Li4Fe(CCSi(CH3)3)6](C4H10O)4(LiCCSi(CH3)3)4
;
_chemical_formula_sum 'C66 H130 Fe Li8 O4 Si10'
_chemical_formula_weight 1379.97
_chemical_name_systematic
; 
 ? 
;
_space_group_IT_number 14
_symmetry_cell_setting monoclinic
_symmetry_space_group_name_Hall '-P 2ybc'
_symmetry_space_group_name_H-M 'P 1 21/c 1'
_atom_sites_solution_hydrogens geom
_atom_sites_solution_primary direct
_atom_sites_solution_secondary difmap
_audit_creation_method SHELXL
_cell_angle_alpha 90.00
_cell_angle_beta 103.26(8)
_cell_angle_gamma 90.00
_cell_formula_units_Z 4
_cell_length_a 21.577(14)
_cell_length_b 20.956(14)
_cell_length_c 20.607(10)
_cell_measurement_reflns_used 90
_cell_measurement_temperature 293(2)
_cell_volume 9069(10)
_computing_cell_refinement
;
  SMART (Siemens, 1995), SAINT (Siemens, 1995)
;
_computing_data_reduction
;
  SAINT (Siemens, 1995), XPREP (Siemens, 1995)
;
_computing_structure_refinement 'SHELXL-93 (Sheldrick, 1993)'
_computing_structure_solution 'SHELXS-86 (Sheldrick, 1990)'
_diffrn_ambient_temperature 293(2)
_diffrn_measurement_device SMART
_diffrn_measurement_method 'omega scans with profile analysis'
_diffrn_radiation_monochromator graphite
_diffrn_radiation_source 'fine-focus sealed tube'
_diffrn_radiation_type MoK\a
_diffrn_radiation_wavelength 0.71073
_diffrn_reflns_av_R_equivalents 0.1290
_diffrn_reflns_av_sigmaI/netI 0.1630
_diffrn_reflns_limit_h_max 22
_diffrn_reflns_limit_h_min -22
_diffrn_reflns_limit_k_max 19
_diffrn_reflns_limit_k_min -22
_diffrn_reflns_limit_l_max 21
_diffrn_reflns_limit_l_min -21
_diffrn_reflns_number 32445
_diffrn_reflns_theta_max 22.00
_diffrn_reflns_theta_min 1.83
_exptl_absorpt_coefficient_mu 0.334
_exptl_absorpt_correction_T_max 0.80
_exptl_absorpt_correction_T_min 0.542
_exptl_absorpt_correction_type multi-scan
_exptl_absorpt_process_details 'Blessing, Acta Cryst. (1995) A51 33'
_exptl_crystal_colour 'pale yellow'
_exptl_crystal_density_diffrn 1.011
_exptl_crystal_density_meas ?
_exptl_crystal_description 'trapezoidal prism'
_exptl_crystal_F_000 2992
_exptl_crystal_size_max 0.35
_exptl_crystal_size_mid 0.23
_exptl_crystal_size_min 0.09
_refine_diff_density_max 0.569
_refine_diff_density_min -0.530
_refine_diff_density_rms 0.076
_refine_ls_abs_structure_details 'Flack H D (1983), Acta Cryst. A39, 876-881'
_refine_ls_abs_structure_Flack 0.05(9)
_refine_ls_extinction_method
;
SHELXL 
 Fc^*^=kFc[1+0.001xFc^2^\l^3^/sin(2\q)]^-1/4^ 
;
_refine_ls_goodness_of_fit_all 0.986
_refine_ls_goodness_of_fit_obs 1.069
_refine_ls_hydrogen_treatment construct
_refine_ls_matrix_type full
_refine_ls_number_parameters 843
_refine_ls_number_reflns 11035
_refine_ls_number_restraints 0
_refine_ls_restrained_S_all 0.989
_refine_ls_restrained_S_obs 1.069
_refine_ls_R_factor_all 0.1521
_refine_ls_R_factor_obs 0.0650
_refine_ls_shift/esd_max 4.710
_refine_ls_shift/esd_mean 0.148
_refine_ls_structure_factor_coef Fsqd
_refine_ls_weighting_details 'w=1/[\s^2^(Fo^2^)+(0.0778P)^2^+0.0000P] where P=(Fo^2^+2Fc^2^)/3'
_refine_ls_weighting_scheme calc
_refine_ls_wR_factor_all 0.1882
_refine_ls_wR_factor_obs 0.1407
_reflns_number_observed 5629
_reflns_number_total 11038
_reflns_observed_criterion >2sigma(I)
_cod_data_source_file ic051551zsi20050910_072739.cif
_cod_data_source_block lab50a
_cod_depositor_comments
;
The following automatic conversions were performed:

'_refine_ls_weighting_scheme' value 'calc
w=1/[\s^2^(Fo^2^)+(0.0778P)^2^+0.0000P] where P=(Fo^2^+2Fc^2^)/3' was
changed to 'calc'. New tag '_refine_ls_weighting_details' was
created. The value of the new tag was set to
'w=1/[\s^2^(Fo^2^)+(0.0778P)^2^+0.0000P] where P=(Fo^2^+2Fc^2^)/3'.

Automatic conversion script
Id: cif_fix_values 3143 2015-03-26 13:38:13Z robertas 
;
_cod_original_cell_volume 9069.9(94)
_cod_database_code 4310021

loop_
_symmetry_equiv_pos_as_xyz
'x, y, z'
'-x, y+1/2, -z+1/2'
'-x, -y, -z'
'x, -y-1/2, z-1/2'

loop_
_atom_site_aniso_label
_atom_site_aniso_U_11
_atom_site_aniso_U_22
_atom_site_aniso_U_33
_atom_site_aniso_U_23
_atom_site_aniso_U_13
_atom_site_aniso_U_12
Fe1 0.0261(8) 0.0183(7) 0.0138(8) 0.0023(6) 0.0117(7) 0.0023(6)
C1 0.023(4) 0.024(4) 0.021(4) -0.002(3) 0.012(4) 0.005(3)
C2 0.024(4) 0.031(4) 0.023(4) 0.002(4) 0.010(4) 0.011(3)
C3 0.034(5) 0.018(4) 0.022(4) 0.006(3) 0.021(4) 0.004(3)
C4 0.028(4) 0.026(4) 0.024(4) 0.006(4) 0.015(4) 0.000(3)
C5 0.024(4) 0.020(4) 0.015(4) 0.000(3) 0.006(4) 0.001(3)
C6 0.032(4) 0.018(4) 0.021(4) 0.000(3) 0.013(4) -0.001(3)
Si1 0.0422(14) 0.0399(13) 0.0285(13) 0.0171(11) 0.0143(11) 0.0116(11)
Si2 0.0461(15) 0.0327(13) 0.0359(14) -0.0132(11) 0.0008(12) 0.0015(11)
Si3 0.0391(13) 0.0248(11) 0.0290(13) -0.0008(10) 0.0221(11) 0.0051(10)
C7 0.045(5) 0.074(6) 0.032(5) 0.008(4) 0.014(4) 0.006(4)
C8 0.065(6) 0.057(5) 0.045(6) 0.025(4) 0.024(5) 0.003(4)
C9 0.076(6) 0.058(6) 0.044(6) 0.017(5) 0.021(5) 0.025(5)
C10 0.294(17) 0.077(8) 0.034(6) 0.009(6) -0.050(9) -0.074(9)
C11 0.062(7) 0.142(10) 0.157(12) -0.101(9) 0.026(8) -0.025(7)
C12 0.098(8) 0.073(7) 0.060(7) -0.039(5) -0.014(6) 0.018(6)
C13 0.049(5) 0.029(4) 0.041(5) 0.005(4) 0.022(4) 0.008(4)
C14 0.052(5) 0.039(5) 0.048(5) -0.012(4) 0.027(5) 0.000(4)
C15 0.047(5) 0.037(5) 0.050(6) 0.004(4) 0.028(4) 0.008(4)
Li1 0.046(7) 0.034(7) 0.015(8) -0.001(6) 0.012(6) -0.004(6)
Li2 0.037(7) 0.039(7) 0.024(7) -0.014(6) 0.020(6) -0.002(6)
Li3 0.047(8) 0.048(7) 0.018(8) -0.008(6) 0.019(7) -0.018(6)
Li4 0.041(8) 0.039(7) 0.034(8) 0.001(6) 0.019(6) 0.004(6)
C16 0.038(5) 0.040(5) 0.031(5) 0.003(4) 0.009(4) 0.015(4)
C17 0.057(5) 0.036(5) 0.015(4) 0.003(4) 0.012(4) 0.005(4)
Si4 0.120(2) 0.052(2) 0.0225(13) -0.0040(12) 0.035(2) -0.009(2)
C18 0.275(16) 0.109(9) 0.047(7) -0.031(6) 0.057(9) -0.117(10)
C19 0.150(10) 0.084(7) 0.038(6) 0.024(5) 0.029(7) -0.005(7)
C20 0.166(12) 0.157(11) 0.095(9) -0.015(8) 0.112(9) 0.030(9)
C21 0.034(4) 0.024(4) 0.028(5) -0.001(3) 0.008(4) 0.003(3)
C22 0.028(4) 0.028(4) 0.026(4) 0.002(3) 0.013(4) 0.002(3)
Si5 0.0374(13) 0.0356(12) 0.0327(13) 0.0087(10) 0.0181(11) -0.0018(10)
C23 0.060(6) 0.062(5) 0.037(5) 0.000(4) 0.029(5) -0.007(4)
C24 0.046(5) 0.040(5) 0.057(6) 0.012(4) 0.028(5) -0.006(4)
C25 0.047(5) 0.037(5) 0.050(6) 0.020(4) 0.024(5) 0.003(4)
O1 0.033(3) 0.036(3) 0.029(3) 0.006(2) 0.006(3) 0.002(2)
C26 0.056(6) 0.058(5) 0.044(6) 0.017(4) 0.024(5) 0.009(5)
C27 0.043(5) 0.052(5) 0.030(5) 0.008(4) 0.003(4) 0.013(4)
C28 0.036(5) 0.038(5) 0.048(5) -0.008(4) 0.010(4) -0.015(4)
C29 0.044(5) 0.047(5) 0.066(6) 0.001(5) 0.021(5) 0.003(4)
O2 0.054(3) 0.022(3) 0.063(4) 0.002(3) 0.040(3) 0.004(3)
C30 0.090(8) 0.084(7) 0.127(10) -0.048(7) 0.058(8) -0.046(6)
C31 0.080(7) 0.042(5) 0.105(9) 0.003(5) 0.063(7) -0.002(5)
C32 0.059(5) 0.030(4) 0.047(5) -0.003(4) 0.026(5) 0.011(4)
C33 0.052(5) 0.039(5) 0.050(6) 0.008(4) 0.028(5) 0.010(4)
Fe2 0.0297(8) 0.0172(7) 0.0126(8) -0.0007(6) 0.0112(7) 0.0001(6)
C34 0.035(5) 0.022(4) 0.017(4) -0.003(3) 0.020(4) -0.006(4)
C35 0.033(4) 0.029(4) 0.020(4) -0.001(3) 0.022(4) -0.005(4)
C36 0.030(4) 0.021(4) 0.011(4) 0.001(3) 0.009(3) -0.002(3)
C37 0.023(4) 0.024(4) 0.017(4) 0.003(3) 0.011(3) 0.000(3)
C38 0.022(4) 0.019(4) 0.014(4) -0.007(3) 0.009(3) -0.001(3)
C39 0.031(4) 0.022(4) 0.009(4) -0.003(3) 0.009(3) 0.001(3)
Si6 0.0398(13) 0.0278(12) 0.0234(12) 0.0016(10) 0.0084(11) 0.0091(10)
Si7 0.0329(12) 0.0314(12) 0.0210(12) -0.0100(10) 0.0131(10) -0.0051(10)
Si8 0.0458(14) 0.0354(13) 0.0272(13) 0.0023(10) 0.0198(11) -0.0119(11)
C40 0.043(5) 0.055(5) 0.049(6) -0.025(4) 0.017(4) -0.007(4)
C41 0.048(5) 0.036(5) 0.037(5) -0.007(4) 0.014(4) -0.014(4)
C42 0.061(6) 0.045(5) 0.025(5) -0.003(4) 0.001(4) -0.004(4)
C43 0.054(5) 0.023(4) 0.032(5) 0.010(3) 0.016(4) 0.004(4)
C44 0.053(5) 0.046(5) 0.033(5) 0.007(4) 0.002(4) 0.009(4)
C45 0.059(6) 0.044(5) 0.048(6) 0.005(4) 0.021(5) 0.020(4)
C46 0.085(7) 0.053(5) 0.052(6) -0.022(5) 0.029(5) -0.040(5)
C47 0.072(7) 0.077(6) 0.072(7) 0.001(5) 0.054(6) -0.010(5)
C48 0.082(7) 0.067(6) 0.056(6) 0.039(5) 0.003(5) -0.022(5)
Li5 0.035(7) 0.033(7) 0.034(7) 0.003(6) 0.019(6) -0.013(6)
Li6 0.049(7) 0.024(7) 0.024(7) 0.001(5) 0.028(6) 0.001(5)
Li7 0.070(8) 0.024(7) 0.041(8) 0.000(6) 0.040(7) -0.006(6)
Li8 0.053(8) 0.029(8) 0.046(8) 0.001(6) 0.032(7) 0.000(6)
Si9 0.0404(14) 0.0324(12) 0.0314(13) -0.0035(10) 0.0175(11) 0.0094(10)
C49 0.030(4) 0.027(4) 0.014(4) -0.001(3) 0.009(4) -0.009(3)
C50 0.039(5) 0.023(4) 0.015(4) 0.000(3) 0.011(4) 0.000(4)
C51 0.045(5) 0.048(5) 0.040(5) -0.004(4) 0.019(4) 0.008(4)
C52 0.046(5) 0.031(4) 0.042(5) -0.007(4) 0.005(4) 0.010(4)
C53 0.053(5) 0.050(5) 0.031(5) -0.002(4) 0.017(4) 0.009(4)
Si10 0.0453(14) 0.0239(12) 0.0310(13) 0.0023(10) 0.0133(11) -0.0007(10)
C54 0.042(5) 0.028(5) 0.017(4) -0.008(3) 0.009(4) 0.002(4)
C55 0.041(5) 0.021(4) 0.022(4) -0.005(3) 0.012(4) 0.003(4)
C56 0.070(6) 0.026(4) 0.044(5) -0.003(4) 0.009(5) 0.002(4)
C57 0.058(6) 0.052(5) 0.043(5) 0.006(4) 0.023(5) -0.006(4)
C58 0.064(6) 0.036(5) 0.051(6) 0.009(4) 0.011(5) 0.007(4)
O3 0.041(3) 0.060(3) 0.042(3) -0.009(3) 0.016(3) -0.008(3)
C59 0.045(8) 0.584(35) 0.128(13) -0.196(18) -0.037(9) 0.088(15)
C60 0.033(7) 0.254(16) 0.205(16) -0.182(13) 0.007(9) 0.005(9)
C61 0.078(7) 0.056(6) 0.052(6) -0.022(5) 0.013(6) -0.015(5)
C62 0.046(6) 0.060(6) 0.076(7) -0.029(5) 0.014(5) 0.011(5)
O4 0.054(3) 0.052(3) 0.027(3) 0.010(3) 0.024(3) 0.014(3)
C63 0.071(6) 0.051(5) 0.057(6) -0.005(5) 0.030(5) 0.018(5)
C64 0.055(6) 0.053(5) 0.039(5) 0.008(4) 0.013(5) 0.002(5)
C65 0.082(7) 0.060(6) 0.041(6) 0.006(5) 0.040(5) 0.019(5)
C66 0.079(7) 0.090(7) 0.101(9) -0.032(6) 0.064(7) -0.020(6)

loop_
_atom_site_label
_atom_site_type_symbol
_atom_site_fract_x
_atom_site_fract_y
_atom_site_fract_z
_atom_site_U_iso_or_equiv
_atom_site_thermal_displace_type
_atom_site_occupancy
_atom_site_calc_flag
_atom_site_refinement_flags
_atom_site_disorder_group
Fe1 Fe 0.0000 1.0000 0.0000 0.0183(3) Uani 1 d S .
C1 C -0.0156(3) 1.0600(3) -0.0733(3) 0.022(2) Uani 1 d . .
C2 C -0.0239(3) 1.0958(3) -0.1220(3) 0.025(2) Uani 1 d . .
C3 C -0.0557(3) 0.9420(3) -0.0575(3) 0.022(2) Uani 1 d . .
C4 C -0.0900(3) 0.9061(3) -0.0995(3) 0.024(2) Uani 1 d . .
C5 C -0.0681(3) 1.0362(3) 0.0342(3) 0.020(2) Uani 1 d . .
C6 C -0.1092(3) 1.0572(3) 0.0617(3) 0.023(2) Uani 1 d . .
Si1 Si -0.05032(10) 1.14436(9) -0.19765(10) 0.0359(6) Uani 1 d . .
Si2 Si -0.13417(10) 0.85589(9) -0.16710(11) 0.0396(6) Uani 1 d . .
Si3 Si -0.16608(9) 1.10363(9) 0.09831(10) 0.0287(5) Uani 1 d . .
C7 C -0.0989(3) 1.0965(3) -0.2657(3) 0.049(2) Uani 1 d . .
H7A H -0.1126(17) 1.1229(6) -0.3045(7) 0.074 Uiso 1 calc R .
H7B H -0.1354(11) 1.0801(17) -0.2520(8) 0.074 Uiso 1 calc R .
H7C H -0.0739(7) 1.0617(12) -0.2761(15) 0.074 Uiso 1 calc R .
C8 C 0.0185(3) 1.1762(3) -0.2269(4) 0.053(2) Uani 1 d . .
H8A H 0.0034(3) 1.2005(19) -0.2669(13) 0.080 Uiso 1 calc R .
H8B H 0.0443(12) 1.1415(3) -0.2358(22) 0.080 Uiso 1 calc R .
H8C H 0.0433(12) 1.2032(18) -0.1931(10) 0.080 Uiso 1 calc R .
C9 C -0.0992(4) 1.2128(3) -0.1788(4) 0.058(2) Uani 1 d . .
H9A H -0.1160(19) 1.2364(14) -0.2189(6) 0.087 Uiso 1 calc R .
H9B H -0.0730(7) 1.2403(13) -0.1465(18) 0.087 Uiso 1 calc R .
H9C H -0.1337(14) 1.1968(4) -0.1612(23) 0.087 Uiso 1 calc R .
C10 C -0.1399(6) 0.8989(4) -0.2438(4) 0.149(6) Uani 1 d . .
H10A H -0.1659(39) 0.8753(23) -0.2799(8) 0.223 Uiso 1 calc R .
H10B H -0.0982(8) 0.9045(39) -0.2518(24) 0.223 Uiso 1 calc R .
H10C H -0.1588(41) 0.9399(19) -0.2406(18) 0.223 Uiso 1 calc R .
C11 C -0.2144(4) 0.8391(5) -0.1538(6) 0.120(5) Uani 1 d . .
H11A H -0.2317(17) 0.8022(25) -0.1792(33) 0.181 Uiso 1 calc R .
H11B H -0.2416(11) 0.8752(17) -0.1680(38) 0.181 Uiso 1 calc R .
H11C H -0.2116(6) 0.8313(38) -0.1074(9) 0.181 Uiso 1 calc R .
C12 C -0.0945(4) 0.7792(4) -0.1668(4) 0.083(3) Uani 1 d . .
H12A H -0.1129(20) 0.7565(13) -0.2071(15) 0.124 Uiso 1 calc R .
H12B H -0.0997(25) 0.7547(12) -0.1291(18) 0.124 Uiso 1 calc R .
H12C H -0.0500(7) 0.7860(4) -0.1641(31) 0.124 Uiso 1 calc R .
C13 C -0.2205(3) 1.1463(3) 0.0292(3) 0.037(2) Uani 1 d . .
H13A H -0.1961(3) 1.1712(14) 0.0051(12) 0.056 Uiso 1 calc R .
H13B H -0.2480(12) 1.1738(14) 0.0471(4) 0.056 Uiso 1 calc R .
H13C H -0.2458(13) 1.1158(3) -0.0003(11) 0.056 Uiso 1 calc R .
C14 C -0.1232(3) 1.1616(3) 0.1609(4) 0.044(2) Uani 1 d . .
H14A H -0.1533(4) 1.1843(14) 0.1801(15) 0.066 Uiso 1 calc R .
H14B H -0.1004(16) 1.1914(12) 0.1396(5) 0.066 Uiso 1 calc R .
H14C H -0.0937(14) 1.1392(4) 0.1953(11) 0.066 Uiso 1 calc R .
C15 C -0.2129(3) 1.0487(3) 0.1407(4) 0.042(2) Uani 1 d . .
H15A H -0.2450(13) 1.0727(4) 0.1556(19) 0.063 Uiso 1 calc R .
H15B H -0.1849(5) 1.0290(15) 0.1783(12) 0.063 Uiso 1 calc R .
H15C H -0.2329(16) 1.0164(12) 0.1100(7) 0.063 Uiso 1 calc R .
Li1 Li -0.1465(5) 0.9663(5) -0.0185(6) 0.031(3) Uani 1 d . .
Li2 Li -0.0577(5) 0.8664(5) 0.0220(6) 0.031(3) Uani 1 d . .
Li3 Li 0.0060(5) 1.0315(5) 0.1352(6) 0.036(3) Uani 1 d . .
Li4 Li -0.0823(5) 0.9562(5) 0.1249(6) 0.037(3) Uani 1 d . .
C16 C -0.0383(3) 1.0079(3) 0.2134(4) 0.036(2) Uani 1 d . .
C17 C -0.0502(4) 1.0067(3) 0.2676(4) 0.036(2) Uani 1 d . .
Si4 Si -0.06345(14) 1.00617(11) 0.35182(11) 0.0616(8) Uani 1 d . .
C18 C -0.0152(6) 1.0690(4) 0.3986(5) 0.141(6) Uani 1 d . .
H18A H -0.0197(35) 1.0684(28) 0.4439(12) 0.211 Uiso 1 calc R .
H18B H -0.0290(28) 1.1096(5) 0.3788(28) 0.211 Uiso 1 calc R .
H18C H 0.0286(8) 1.0623(24) 0.3978(38) 0.211 Uiso 1 calc R .
C19 C -0.0422(5) 0.9276(4) 0.3917(4) 0.089(3) Uani 1 d . .
H19A H -0.0440(29) 0.9298(9) 0.4378(9) 0.134 Uiso 1 calc R .
H19B H 0.0001(12) 0.9162(14) 0.3886(27) 0.134 Uiso 1 calc R .
H19C H -0.0718(18) 0.8959(7) 0.3695(20) 0.134 Uiso 1 calc R .
C20 C -0.1500(5) 1.0229(5) 0.3487(5) 0.126(5) Uani 1 d . .
H20A H -0.1604(11) 1.0653(15) 0.3321(39) 0.189 Uiso 1 calc R .
H20B H -0.1575(10) 1.0193(38) 0.3927(8) 0.189 Uiso 1 calc R .
H20C H -0.1761(5) 0.9926(25) 0.3198(32) 0.189 Uiso 1 calc R .
C21 C -0.1440(3) 0.8916(3) 0.0556(3) 0.028(2) Uani 1 d . .
C22 C -0.1755(3) 0.8737(3) 0.0948(3) 0.026(2) Uani 1 d . .
Si5 Si -0.22655(10) 0.84130(9) 0.14734(10) 0.0336(6) Uani 1 d . .
C23 C -0.2047(3) 0.8767(3) 0.2318(3) 0.050(2) Uani 1 d . .
H23A H -0.2302(15) 0.8579(15) 0.2593(7) 0.075 Uiso 1 calc R .
H23B H -0.2121(19) 0.9219(5) 0.2289(4) 0.075 Uiso 1 calc R .
H23C H -0.1605(6) 0.8688(18) 0.2511(9) 0.075 Uiso 1 calc R .
C24 C -0.3109(3) 0.8606(3) 0.1073(4) 0.045(2) Uani 1 d . .
H24A H -0.3158(5) 0.9060(3) 0.1029(19) 0.068 Uiso 1 calc R .
H24B H -0.3381(4) 0.8445(18) 0.1344(11) 0.068 Uiso 1 calc R .
H24C H -0.3221(7) 0.8412(17) 0.0640(9) 0.068 Uiso 1 calc R .
C25 C -0.2148(3) 0.7539(3) 0.1534(4) 0.043(2) Uani 1 d . .
H25A H -0.2398(16) 0.7363(4) 0.1820(17) 0.064 Uiso 1 calc R .
H25B H -0.1706(5) 0.7447(3) 0.1714(20) 0.064 Uiso 1 calc R .
H25C H -0.2279(19) 0.7353(4) 0.1098(5) 0.064 Uiso 1 calc R .
O1 O -0.2346(2) 0.9852(2) -0.0663(2) 0.0330(12) Uani 1 d . .
C26 C -0.1903(3) 1.0610(3) -0.1296(4) 0.051(2) Uani 1 d . .
H26A H -0.1998(5) 1.0900(16) -0.1667(14) 0.076 Uiso 1 calc R .
H26B H -0.1600(9) 1.0299(4) -0.1370(23) 0.076 Uiso 1 calc R .
H26C H -0.1727(12) 1.0843(17) -0.0895(9) 0.076 Uiso 1 calc R .
C27 C -0.2506(3) 1.0278(3) -0.1228(4) 0.043(2) Uani 1 d . .
H27A H -0.2818(3) 1.0589(3) -0.1161(4) 0.051 Uiso 1 calc R .
H27B H -0.2686(3) 1.0038(3) -0.1630(4) 0.051 Uiso 1 calc R .
C28 C -0.2899(3) 0.9508(3) -0.0565(4) 0.040(2) Uani 1 d . .
H28A H -0.2760(3) 0.9153(3) -0.0264(4) 0.049 Uiso 1 calc R .
H28B H -0.3128(3) 0.9334(3) -0.0989(4) 0.049 Uiso 1 calc R .
C29 C -0.3343(3) 0.9920(3) -0.0283(4) 0.051(2) Uani 1 d . .
H29A H -0.3670(13) 0.9660(4) -0.0173(21) 0.076 Uiso 1 calc R .
H29B H -0.3533(16) 1.0234(14) -0.0607(9) 0.076 Uiso 1 calc R .
H29C H -0.3109(5) 1.0130(17) 0.0112(13) 0.076 Uiso 1 calc R .
O2 O -0.0461(2) 0.7730(2) 0.0232(2) 0.0422(14) Uani 1 d . .
C30 C -0.1295(4) 0.6932(4) 0.0091(5) 0.095(4) Uani 1 d . .
H30A H -0.1526(22) 0.6664(22) 0.0331(5) 0.142 Uiso 1 calc R .
H30B H -0.1070(5) 0.6672(23) -0.0162(23) 0.142 Uiso 1 calc R .
H30C H -0.1588(20) 0.7204(4) -0.0206(21) 0.142 Uiso 1 calc R .
C31 C -0.0845(4) 0.7320(4) 0.0558(5) 0.069(3) Uani 1 d . .
H31A H -0.0564(4) 0.7042(4) 0.0871(5) 0.083 Uiso 1 calc R .
H31B H -0.1076(4) 0.7583(4) 0.0810(5) 0.083 Uiso 1 calc R .
C32 C 0.0029(3) 0.7386(3) 0.0029(4) 0.043(2) Uani 1 d . .
H32A H -0.0151(3) 0.7108(3) -0.0343(4) 0.052 Uiso 1 calc R .
H32B H 0.0262(3) 0.7126(3) 0.0394(4) 0.052 Uiso 1 calc R .
C33 C 0.0470(3) 0.7870(3) -0.0176(4) 0.045(2) Uani 1 d . .
H33A H 0.0802(12) 0.7651(3) -0.0326(21) 0.067 Uiso 1 calc R .
H33B H 0.0654(15) 0.8135(13) 0.0198(6) 0.067 Uiso 1 calc R .
H33C H 0.0233(5) 0.8130(14) -0.0531(14) 0.067 Uiso 1 calc R .
Fe2 Fe 0.5000 0.5000 1.0000 0.0188(4) Uani 1 d S .
C34 C 0.4352(3) 0.5577(3) 0.9525(3) 0.023(2) Uani 1 d . .
C35 C 0.3961(3) 0.5973(3) 0.9236(3) 0.024(2) Uani 1 d . .
C36 C 0.4834(3) 0.4428(3) 0.9239(3) 0.020(2) Uani 1 d . .
C37 C 0.4746(3) 0.4034(3) 0.8787(3) 0.021(2) Uani 1 d . .
C38 C 0.4400(3) 0.4507(3) 1.0358(3) 0.018(2) Uani 1 d . .
C39 C 0.4046(3) 0.4138(3) 1.0580(3) 0.020(2) Uani 1 d . .
Si6 Si 0.34834(9) 0.65668(9) 0.86901(10) 0.0302(5) Uani 1 d . .
Si7 Si 0.44787(9) 0.34445(9) 0.81193(9) 0.0273(5) Uani 1 d . .
Si8 Si 0.35346(10) 0.35428(9) 1.08603(10) 0.0343(6) Uani 1 d . .
C40 C 0.5172(3) 0.3024(3) 0.7923(4) 0.048(2) Uani 1 d . .
H40A H 0.5028(4) 0.2745(16) 0.7549(14) 0.072 Uiso 1 calc R .
H40B H 0.5384(12) 0.2779(17) 0.8302(8) 0.072 Uiso 1 calc R .
H40C H 0.5463(11) 0.3332(3) 0.7816(22) 0.072 Uiso 1 calc R .
C41 C 0.3957(3) 0.2843(3) 0.8395(3) 0.040(2) Uani 1 d . .
H41A H 0.3807(16) 0.2544(12) 0.8041(8) 0.059 Uiso 1 calc R .
H41B H 0.3601(11) 0.3055(4) 0.8506(20) 0.059 Uiso 1 calc R .
H41C H 0.4195(6) 0.2621(14) 0.8779(12) 0.059 Uiso 1 calc R .
C42 C 0.4028(3) 0.3855(3) 0.7364(3) 0.045(2) Uani 1 d . .
H42A H 0.3828(16) 0.3544(3) 0.7041(8) 0.068 Uiso 1 calc R .
H42B H 0.4313(5) 0.4112(15) 0.7179(12) 0.068 Uiso 1 calc R .
H42C H 0.3708(13) 0.4123(15) 0.7479(5) 0.068 Uiso 1 calc R .
C43 C 0.4008(3) 0.7100(3) 0.8330(3) 0.035(2) Uani 1 d . .
H43A H 0.3752(3) 0.7410(12) 0.8045(15) 0.053 Uiso 1 calc R .
H43B H 0.4241(14) 0.6850(4) 0.8076(16) 0.053 Uiso 1 calc R .
H43C H 0.4301(12) 0.7314(14) 0.8684(3) 0.053 Uiso 1 calc R .
C44 C 0.2924(3) 0.6153(3) 0.8005(3) 0.045(2) Uani 1 d . .
H44A H 0.3160(3) 0.5909(16) 0.7749(13) 0.068 Uiso 1 calc R .
H44B H 0.2665(14) 0.6462(3) 0.7722(12) 0.068 Uiso 1 calc R .
H44C H 0.2657(13) 0.5872(15) 0.8188(4) 0.068 Uiso 1 calc R .
C45 C 0.3010(3) 0.7055(3) 0.9158(4) 0.049(2) Uani 1 d . .
H45A H 0.2717(14) 0.7319(15) 0.8852(4) 0.073 Uiso 1 calc R .
H45B H 0.3292(4) 0.7319(15) 0.9475(15) 0.073 Uiso 1 calc R .
H45C H 0.2778(17) 0.6778(3) 0.9388(18) 0.073 Uiso 1 calc R .
C46 C 0.3358(4) 0.2897(3) 1.0228(4) 0.061(3) Uani 1 d . .
H46A H 0.3124(21) 0.2564(11) 1.0385(11) 0.092 Uiso 1 calc R .
H46B H 0.3750(4) 0.2728(16) 1.0156(18) 0.092 Uiso 1 calc R .
H46C H 0.3109(20) 0.3066(6) 0.9817(8) 0.092 Uiso 1 calc R .
C47 C 0.2781(4) 0.3924(4) 1.0938(4) 0.068(3) Uani 1 d . .
H47A H 0.2529(12) 0.3622(9) 1.1117(25) 0.102 Uiso 1 calc R .
H47B H 0.2548(12) 0.4063(22) 1.0507(5) 0.102 Uiso 1 calc R .
H47C H 0.2874(4) 0.4285(16) 1.1231(20) 0.102 Uiso 1 calc R .
C48 C 0.3958(4) 0.3199(4) 1.1675(4) 0.071(3) Uani 1 d . .
H48A H 0.3696(11) 0.2877(18) 1.1809(13) 0.106 Uiso 1 calc R .
H48B H 0.4042(22) 0.3530(6) 1.2005(7) 0.106 Uiso 1 calc R .
H48C H 0.4352(12) 0.3013(22) 1.1630(7) 0.106 Uiso 1 calc R .
Li5 Li 0.3542(5) 0.5183(5) 0.9965(6) 0.032(3) Uani 1 d . .
Li6 Li 0.4369(5) 0.5187(5) 1.1239(6) 0.029(3) Uani 1 d . .
Li7 Li 0.4878(6) 0.3677(5) 1.0068(6) 0.041(3) Uani 1 d . .
Li8 Li 0.5761(6) 0.3612(5) 0.9531(6) 0.039(3) Uani 1 d . .
Si9 Si 0.27958(10) 0.69032(9) 1.12579(10) 0.0332(6) Uani 1 d . .
C49 C 0.3555(3) 0.5804(3) 1.0838(3) 0.023(2) Uani 1 d . .
C50 C 0.3274(3) 0.6269(3) 1.0991(3) 0.025(2) Uani 1 d . .
C51 C 0.2000(3) 0.6903(3) 1.0695(3) 0.043(2) Uani 1 d . .
H51A H 0.1739(7) 0.7219(14) 1.0841(12) 0.064 Uiso 1 calc R .
H51B H 0.1809(8) 0.6490(7) 1.0701(16) 0.064 Uiso 1 calc R .
H51C H 0.2036(4) 0.7001(19) 1.0250(5) 0.064 Uiso 1 calc R .
C52 C 0.3180(3) 0.7694(3) 1.1236(4) 0.041(2) Uani 1 d . .
H52A H 0.2909(9) 0.8022(3) 1.1341(20) 0.061 Uiso 1 calc R .
H52B H 0.3251(17) 0.7767(9) 1.0799(6) 0.061 Uiso 1 calc R .
H52C H 0.3581(10) 0.7701(7) 1.1557(14) 0.061 Uiso 1 calc R .
C53 C 0.2724(3) 0.6723(3) 1.2126(3) 0.044(2) Uani 1 d . .
H53A H 0.2478(17) 0.7051(11) 1.2274(8) 0.065 Uiso 1 calc R .
H53B H 0.3141(4) 0.6708(19) 1.2416(5) 0.065 Uiso 1 calc R .
H53C H 0.2517(17) 0.6319(10) 1.2132(5) 0.065 Uiso 1 calc R .
Si10 Si 0.52380(10) 0.14186(9) 1.02204(10) 0.0327(5) Uani 1 d . .
C54 C 0.5304(3) 0.2816(3) 0.9845(3) 0.028(2) Uani 1 d . .
C55 C 0.5259(3) 0.2255(3) 0.9972(3) 0.027(2) Uani 1 d . .
C56 C 0.4980(4) 0.0915(3) 0.9463(4) 0.047(2) Uani 1 d . .
H56A H 0.4959(19) 0.0477(4) 0.9592(4) 0.071 Uiso 1 calc R .
H56B H 0.5280(11) 0.0957(16) 0.9186(11) 0.071 Uiso 1 calc R .
H56C H 0.4567(9) 0.1051(13) 0.9219(11) 0.071 Uiso 1 calc R .
C57 C 0.4670(3) 0.1332(3) 1.0779(4) 0.049(2) Uani 1 d . .
H57A H 0.4640(16) 0.0890(4) 1.0891(18) 0.074 Uiso 1 calc R .
H57B H 0.4258(6) 0.1486(19) 1.0553(9) 0.074 Uiso 1 calc R .
H57C H 0.4822(11) 0.1575(17) 1.1178(10) 0.074 Uiso 1 calc R .
C58 C 0.6038(3) 0.1168(3) 1.0693(4) 0.050(2) Uani 1 d . .
H58A H 0.6028(6) 0.0725(6) 1.0809(19) 0.075 Uiso 1 calc R .
H58B H 0.6160(9) 0.1418(14) 1.1092(11) 0.075 Uiso 1 calc R .
H58C H 0.6341(5) 0.1230(19) 1.0423(9) 0.075 Uiso 1 calc R .
O3 O 0.2660(2) 0.4987(2) 0.9505(2) 0.0467(14) Uani 1 d . .
C59 C 0.1608(5) 0.5301(10) 0.9502(7) 0.261(13) Uani 1 d . .
H59A H 0.1436(9) 0.5722(14) 0.9409(93) 0.392 Uiso 1 calc R .
H59B H 0.1438(9) 0.5111(85) 0.9848(40) 0.392 Uiso 1 calc R .
H59C H 0.1495(5) 0.5045(79) 0.9106(57) 0.392 Uiso 1 calc R .
C60 C 0.2115(5) 0.5328(7) 0.9660(7) 0.167(8) Uani 1 d . .
H60A H 0.2190(5) 0.5291(7) 1.0141(7) 0.201 Uiso 1 calc R .
H60B H 0.2204(5) 0.5771(7) 0.9579(7) 0.201 Uiso 1 calc R .
C61 C 0.2481(4) 0.4593(4) 0.8944(4) 0.062(3) Uani 1 d . .
H61A H 0.2208(4) 0.4827(4) 0.8582(4) 0.075 Uiso 1 calc R .
H61B H 0.2246(4) 0.4228(4) 0.9049(4) 0.075 Uiso 1 calc R .
C62 C 0.3064(3) 0.4373(4) 0.8736(4) 0.061(3) Uani 1 d . .
H62A H 0.2943(3) 0.4128(20) 0.8333(14) 0.091 Uiso 1 calc R .
H62B H 0.3316(12) 0.4112(19) 0.9082(11) 0.091 Uiso 1 calc R .
H62C H 0.3309(12) 0.4736(4) 0.8661(24) 0.091 Uiso 1 calc R .
O4 O 0.4428(2) 0.5016(2) 1.2191(2) 0.0418(13) Uani 1 d . .
C63 C 0.5389(4) 0.4426(3) 1.2265(4) 0.057(2) Uani 1 d . .
H63A H 0.5717(12) 0.4197(20) 1.2569(7) 0.085 Uiso 1 calc R .
H63B H 0.5571(17) 0.4787(4) 1.2089(21) 0.085 Uiso 1 calc R .
H63C H 0.5190(5) 0.4149(18) 1.1906(15) 0.085 Uiso 1 calc R .
C64 C 0.4896(4) 0.4654(4) 1.2629(4) 0.048(2) Uani 1 d . .
H64A H 0.4700(4) 0.4290(4) 1.2793(4) 0.058 Uiso 1 calc R .
H64B H 0.5099(4) 0.4914(4) 1.3008(4) 0.058 Uiso 1 calc R .
C65 C 0.4001(4) 0.5336(4) 1.2535(4) 0.057(2) Uani 1 d . .
H65A H 0.3761(4) 0.5656(4) 1.2242(4) 0.068 Uiso 1 calc R .
H65B H 0.4252(4) 0.5553(4) 1.2923(4) 0.068 Uiso 1 calc R .
C66 C 0.3551(4) 0.4899(4) 1.2752(5) 0.083(3) Uani 1 d . .
H66A H 0.3271(19) 0.5140(5) 1.2958(28) 0.125 Uiso 1 calc R .
H66B H 0.3784(4) 0.4597(19) 1.3066(23) 0.125 Uiso 1 calc R .
H66C H 0.3306(20) 0.4675(21) 1.2372(6) 0.125 Uiso 1 calc R .

loop_
_atom_type_symbol
_atom_type_description
_atom_type_scat_dispersion_real
_atom_type_scat_dispersion_imag
_atom_type_scat_source
C C 0.0033 0.0016 'International Tables Vol C Tables 4.2.6.8 and 6.1.1.4'
H H 0.0000 0.0000 'International Tables Vol C Tables 4.2.6.8 and 6.1.1.4'
Li Li -0.0003 0.0001 'International Tables Vol C Tables 4.2.6.8 and 6.1.1.4'
O O 0.0106 0.0060 'International Tables Vol C Tables 4.2.6.8 and 6.1.1.4'
Si Si 0.0817 0.0704 'International Tables Vol C Tables 4.2.6.8 and 6.1.1.4'
Fe Fe 0.3463 0.8444 'International Tables Vol C Tables 4.2.6.8 and 6.1.1.4'

loop_
_geom_angle_atom_site_label_1
_geom_angle_atom_site_label_2
_geom_angle_atom_site_label_3
_geom_angle
_geom_angle_site_symmetry_1
_geom_angle_site_symmetry_3
_geom_angle_publ_flag
C3 Fe1 C3 179.999(1) 3_575 . ?
C3 Fe1 C5 87.0(3) 3_575 . ?
C3 Fe1 C5 93.0(3) . . ?
C3 Fe1 C5 93.0(3) 3_575 3_575 ?
C3 Fe1 C5 87.0(3) . 3_575 ?
C5 Fe1 C5 179.996(1) . 3_575 ?
C3 Fe1 C1 92.4(3) 3_575 . ?
C3 Fe1 C1 87.6(3) . . ?
C5 Fe1 C1 91.1(2) . . ?
C5 Fe1 C1 88.9(2) 3_575 . ?
C3 Fe1 C1 87.6(3) 3_575 3_575 ?
C3 Fe1 C1 92.4(3) . 3_575 ?
C5 Fe1 C1 88.9(2) . 3_575 ?
C5 Fe1 C1 91.1(2) 3_575 3_575 ?
C1 Fe1 C1 180.0 . 3_575 ?
C3 Fe1 Li3 50.6(3) 3_575 . ?
C3 Fe1 Li3 129.4(3) . . ?
C5 Fe1 Li3 54.2(3) . . ?
C5 Fe1 Li3 125.8(3) 3_575 . ?
C1 Fe1 Li3 125.2(3) . . ?
C1 Fe1 Li3 54.8(3) 3_575 . ?
C3 Fe1 Li3 129.4(3) 3_575 3_575 ?
C3 Fe1 Li3 50.6(3) . 3_575 ?
C5 Fe1 Li3 125.8(3) . 3_575 ?
C5 Fe1 Li3 54.2(3) 3_575 3_575 ?
C1 Fe1 Li3 54.8(3) . 3_575 ?
C1 Fe1 Li3 125.2(3) 3_575 3_575 ?
Li3 Fe1 Li3 180.0 . 3_575 ?
C3 Fe1 Li2 46.4(3) 3_575 3_575 ?
C3 Fe1 Li2 133.6(3) . 3_575 ?
C5 Fe1 Li2 93.6(3) . 3_575 ?
C5 Fe1 Li2 86.4(3) 3_575 3_575 ?
C1 Fe1 Li2 46.5(3) . 3_575 ?
C1 Fe1 Li2 133.5(3) 3_575 3_575 ?
Li3 Fe1 Li2 90.2(3) . 3_575 ?
Li3 Fe1 Li2 89.8(3) 3_575 3_575 ?
C3 Fe1 Li2 133.6(3) 3_575 . ?
C3 Fe1 Li2 46.4(3) . . ?
C5 Fe1 Li2 86.4(3) . . ?
C5 Fe1 Li2 93.6(3) 3_575 . ?
C1 Fe1 Li2 133.5(3) . . ?
C1 Fe1 Li2 46.5(3) 3_575 . ?
Li3 Fe1 Li2 89.8(3) . . ?
Li3 Fe1 Li2 90.2(3) 3_575 . ?
Li2 Fe1 Li2 180.0 3_575 . ?
C3 Fe1 Li1 47.1(3) 3_575 3_575 ?
C3 Fe1 Li1 132.9(3) . 3_575 ?
C5 Fe1 Li1 133.7(3) . 3_575 ?
C5 Fe1 Li1 46.3(3) 3_575 3_575 ?
C1 Fe1 Li1 86.5(3) . 3_575 ?
C1 Fe1 Li1 93.5(3) 3_575 3_575 ?
Li3 Fe1 Li1 90.6(3) . 3_575 ?
Li3 Fe1 Li1 89.4(3) 3_575 3_575 ?
Li2 Fe1 Li1 53.3(3) 3_575 3_575 ?
Li2 Fe1 Li1 126.7(3) . 3_575 ?
C3 Fe1 Li1 132.9(3) 3_575 . ?
C3 Fe1 Li1 47.1(3) . . ?
C5 Fe1 Li1 46.3(3) . . ?
C5 Fe1 Li1 133.7(3) 3_575 . ?
C1 Fe1 Li1 93.5(3) . . ?
C1 Fe1 Li1 86.5(3) 3_575 . ?
Li3 Fe1 Li1 89.4(3) . . ?
Li3 Fe1 Li1 90.6(3) 3_575 . ?
Li2 Fe1 Li1 126.7(3) 3_575 . ?
Li2 Fe1 Li1 53.3(3) . . ?
Li1 Fe1 Li1 180.0 3_575 . ?
C2 C1 Fe1 176.3(5) . . ?
C2 C1 Li2 85.6(5) . 3_575 ?
Fe1 C1 Li2 95.7(4) . 3_575 ?
C2 C1 Li3 94.0(5) . 3_575 ?
Fe1 C1 Li3 82.6(4) . 3_575 ?
Li2 C1 Li3 131.8(5) 3_575 3_575 ?
C2 C1 Li4 74.1(5) . 3_575 ?
Fe1 C1 Li4 102.9(4) . 3_575 ?
Li2 C1 Li4 74.7(4) 3_575 3_575 ?
Li3 C1 Li4 59.1(4) 3_575 3_575 ?
C1 C2 Si1 170.4(6) . . ?
C1 C2 Li2 65.1(5) . 3_575 ?
Si1 C2 Li2 122.9(4) . 3_575 ?
C1 C2 Li4 78.1(5) . 3_575 ?
Si1 C2 Li4 108.8(4) . 3_575 ?
Li2 C2 Li4 71.9(4) 3_575 3_575 ?
C1 C2 Li3 59.1(5) . 3_575 ?
Si1 C2 Li3 118.8(4) . 3_575 ?
Li2 C2 Li3 107.6(4) 3_575 3_575 ?
Li4 C2 Li3 55.2(4) 3_575 3_575 ?
C4 C3 Fe1 174.5(5) . . ?
C4 C3 Li3 87.6(5) . 3_575 ?
Fe1 C3 Li3 87.0(4) . 3_575 ?
C4 C3 Li2 88.5(5) . . ?
Fe1 C3 Li2 96.3(4) . . ?
Li3 C3 Li2 142.3(5) 3_575 . ?
C4 C3 Li1 87.7(5) . . ?
Fe1 C3 Li1 96.1(4) . . ?
Li3 C3 Li1 141.7(5) 3_575 . ?
Li2 C3 Li1 75.5(4) . . ?
C3 C4 Si2 173.5(5) . . ?
C3 C4 Li3 62.1(5) . 3_575 ?
Si2 C4 Li3 111.5(4) . 3_575 ?
C3 C4 Li2 62.5(5) . . ?
Si2 C4 Li2 122.1(4) . . ?
Li3 C4 Li2 113.9(5) 3_575 . ?
C3 C4 Li1 63.6(5) . . ?
Si2 C4 Li1 121.8(4) . . ?
Li3 C4 Li1 114.6(4) 3_575 . ?
Li2 C4 Li1 66.2(4) . . ?
C6 C5 Fe1 174.2(6) . . ?
C6 C5 Li1 85.2(5) . . ?
Fe1 C5 Li1 96.7(4) . . ?
C6 C5 Li3 91.2(5) . . ?
Fe1 C5 Li3 83.4(4) . . ?
Li1 C5 Li3 132.4(5) . . ?
C6 C5 Li4 71.5(5) . . ?
Fe1 C5 Li4 103.7(4) . . ?
Li1 C5 Li4 74.5(4) . . ?
Li3 C5 Li4 59.6(4) . . ?
C5 C6 Si3 169.2(5) . . ?
C5 C6 Li4 80.3(5) . . ?
Si3 C6 Li4 109.3(4) . . ?
C5 C6 Li1 65.5(5) . . ?
Si3 C6 Li1 121.3(4) . . ?
Li4 C6 Li1 72.6(4) . . ?
C5 C6 Li3 60.9(5) . . ?
Si3 C6 Li3 119.7(4) . . ?
Li4 C6 Li3 56.7(4) . . ?
Li1 C6 Li3 109.6(4) . . ?
C2 Si1 C7 110.8(3) . . ?
C2 Si1 C8 111.1(3) . . ?
C7 Si1 C8 107.9(3) . . ?
C2 Si1 C9 109.1(3) . . ?
C7 Si1 C9 109.0(4) . . ?
C8 Si1 C9 108.9(3) . . ?
C10 Si2 C12 112.5(5) . . ?
C10 Si2 C4 107.5(4) . . ?
C12 Si2 C4 110.0(3) . . ?
C10 Si2 C11 110.3(6) . . ?
C12 Si2 C11 106.7(5) . . ?
C4 Si2 C11 109.8(4) . . ?
C13 Si3 C6 107.6(3) . . ?
C13 Si3 C14 110.2(3) . . ?
C6 Si3 C14 110.7(3) . . ?
C13 Si3 C15 109.8(3) . . ?
C6 Si3 C15 110.2(3) . . ?
C14 Si3 C15 108.3(3) . . ?
O1 Li1 C21 111.1(5) . . ?
O1 Li1 C5 128.7(6) . . ?
C21 Li1 C5 103.2(5) . . ?
O1 Li1 C3 131.3(6) . . ?
C21 Li1 C3 101.4(5) . . ?
C5 Li1 C3 73.7(4) . . ?
O1 Li1 C6 107.5(5) . . ?
C21 Li1 C6 97.5(5) . . ?
C5 Li1 C6 29.2(2) . . ?
C3 Li1 C6 102.9(5) . . ?
O1 Li1 C4 108.5(5) . . ?
C21 Li1 C4 99.3(5) . . ?
C5 Li1 C4 102.0(5) . . ?
C3 Li1 C4 28.7(2) . . ?
C6 Li1 C4 131.1(5) . . ?
O1 Li1 Li2 143.7(6) . . ?
C21 Li1 Li2 50.0(4) . . ?
C5 Li1 Li2 87.6(4) . . ?
C3 Li1 Li2 51.4(3) . . ?
C6 Li1 Li2 105.8(5) . . ?
C4 Li1 Li2 56.4(3) . . ?
O1 Li1 Li4 133.5(6) . . ?
C21 Li1 Li4 47.2(3) . . ?
C5 Li1 Li4 56.9(4) . . ?
C3 Li1 Li4 95.2(5) . . ?
C6 Li1 Li4 53.0(3) . . ?
C4 Li1 Li4 115.0(5) . . ?
Li2 Li1 Li4 61.6(4) . . ?
O1 Li1 Fe1 146.6(5) . . ?
C21 Li1 Fe1 102.3(4) . . ?
C5 Li1 Fe1 37.0(2) . . ?
C3 Li1 Fe1 36.9(2) . . ?
C6 Li1 Fe1 66.1(3) . . ?
C4 Li1 Fe1 65.5(3) . . ?
Li2 Li1 Fe1 62.7(3) . . ?
Li4 Li1 Fe1 70.9(3) . . ?
O2 Li2 C21 110.4(5) . . ?
O2 Li2 C3 132.4(6) . . ?
C21 Li2 C3 102.5(5) . . ?
O2 Li2 C1 126.3(6) . 3_575 ?
C21 Li2 C1 103.8(5) . 3_575 ?
C3 Li2 C1 74.9(4) . 3_575 ?
O2 Li2 C2 103.9(5) . 3_575 ?
C21 Li2 C2 98.7(5) . 3_575 ?
C3 Li2 C2 104.1(5) . 3_575 ?
C1 Li2 C2 29.3(2) 3_575 3_575 ?
O2 Li2 C4 109.8(5) . . ?
C21 Li2 C4 99.7(5) . . ?
C3 Li2 C4 29.0(2) . . ?
C1 Li2 C4 103.6(5) 3_575 . ?
C2 Li2 C4 132.6(5) 3_575 . ?
O2 Li2 Li1 144.4(6) . . ?
C21 Li2 Li1 49.4(4) . . ?
C3 Li2 Li1 53.1(4) . . ?
C1 Li2 Li1 89.2(4) 3_575 . ?
C2 Li2 Li1 107.9(5) 3_575 . ?
C4 Li2 Li1 57.4(4) . . ?
O2 Li2 Li4 131.5(6) . . ?
C21 Li2 Li4 47.1(4) . . ?
C3 Li2 Li4 96.2(4) . . ?
C1 Li2 Li4 57.3(4) 3_575 . ?
C2 Li2 Li4 54.6(3) 3_575 . ?
C4 Li2 Li4 115.8(5) . . ?
Li1 Li2 Li4 61.5(4) . . ?
O2 Li2 Fe1 146.5(5) . . ?
C21 Li2 Fe1 102.9(4) . . ?
C3 Li2 Fe1 37.4(2) . . ?
C1 Li2 Fe1 37.8(2) 3_575 . ?
C2 Li2 Fe1 67.1(3) 3_575 . ?
C4 Li2 Fe1 66.4(3) . . ?
Li1 Li2 Fe1 64.0(3) . . ?
Li4 Li2 Fe1 71.3(3) . . ?
C16 Li3 C3 177.2(7) . 3_575 ?
C16 Li3 C5 110.9(5) . . ?
C3 Li3 C5 71.7(4) 3_575 . ?
C16 Li3 C1 109.7(5) . 3_575 ?
C3 Li3 C1 72.0(4) 3_575 3_575 ?
C5 Li3 C1 71.0(4) . 3_575 ?
C16 Li3 Li4 55.7(4) . . ?
C3 Li3 Li4 127.0(6) 3_575 . ?
C5 Li3 Li4 65.6(4) . . ?
C1 Li3 Li4 65.7(4) 3_575 . ?
C16 Li3 C4 147.0(6) . 3_575 ?
C3 Li3 C4 30.3(3) 3_575 3_575 ?
C5 Li3 C4 96.4(5) . 3_575 ?
C1 Li3 C4 96.2(5) 3_575 3_575 ?
Li4 Li3 C4 157.3(6) . 3_575 ?
C16 Li3 C6 87.4(4) . . ?
C3 Li3 C6 94.8(5) 3_575 . ?
C5 Li3 C6 27.9(2) . . ?
C1 Li3 C6 92.5(5) 3_575 . ?
Li4 Li3 C6 58.2(4) . . ?
C4 Li3 C6 112.1(5) 3_575 . ?
C16 Li3 C2 87.0(4) . 3_575 ?
C3 Li3 C2 94.1(4) 3_575 3_575 ?
C5 Li3 C2 92.1(4) . 3_575 ?
C1 Li3 C2 26.9(2) 3_575 3_575 ?
Li4 Li3 C2 58.9(4) . 3_575 ?
C4 Li3 C2 110.9(5) 3_575 3_575 ?
C6 Li3 C2 106.2(4) . 3_575 ?
C16 Li3 Fe1 140.2(5) . . ?
C3 Li3 Fe1 42.4(3) 3_575 . ?
C5 Li3 Fe1 42.4(3) . . ?
C1 Li3 Fe1 42.6(3) 3_575 . ?
Li4 Li3 Fe1 84.6(5) . . ?
C4 Li3 Fe1 72.7(3) 3_575 . ?
C6 Li3 Fe1 70.2(3) . . ?
C2 Li3 Fe1 69.5(3) 3_575 . ?
C16 Li4 C21 162.2(7) . . ?
C16 Li4 Li3 54.3(4) . . ?
C21 Li4 Li3 143.4(7) . . ?
C16 Li4 C6 91.1(5) . . ?
C21 Li4 C6 98.7(5) . . ?
Li3 Li4 C6 65.1(4) . . ?
C16 Li4 C2 90.6(5) . 3_575 ?
C21 Li4 C2 97.9(5) . 3_575 ?
Li3 Li4 C2 65.9(4) . 3_575 ?
C6 Li4 C2 117.1(5) . 3_575 ?
C16 Li4 C5 100.7(5) . . ?
C21 Li4 C5 94.9(5) . . ?
Li3 Li4 C5 54.8(4) . . ?
C6 Li4 C5 28.2(2) . . ?
C2 Li4 C5 90.2(4) 3_575 . ?
C16 Li4 C1 99.9(5) . 3_575 ?
C21 Li4 C1 94.8(5) . 3_575 ?
Li3 Li4 C1 55.2(4) . 3_575 ?
C6 Li4 C1 90.6(4) . 3_575 ?
C2 Li4 C1 27.7(2) 3_575 3_575 ?
C5 Li4 C1 63.0(3) . 3_575 ?
C16 Li4 C22 134.5(6) . . ?
C21 Li4 C22 27.8(2) . . ?
Li3 Li4 C22 171.2(6) . . ?
C6 Li4 C22 111.4(5) . . ?
C2 Li4 C22 111.0(4) 3_575 . ?
C5 Li4 C22 118.0(5) . . ?
C1 Li4 C22 118.1(5) 3_575 . ?
C16 Li4 Li1 145.5(6) . . ?
C21 Li4 Li1 47.1(4) . . ?
Li3 Li4 Li1 102.5(5) . . ?
C6 Li4 Li1 54.4(3) . . ?
C2 Li4 Li1 103.0(5) 3_575 . ?
C5 Li4 Li1 48.6(3) . . ?
C1 Li4 Li1 80.8(4) 3_575 . ?
C22 Li4 Li1 69.7(4) . . ?
C16 Li4 Li2 144.1(6) . . ?
C21 Li4 Li2 47.4(4) . . ?
Li3 Li4 Li2 102.0(5) . . ?
C6 Li4 Li2 103.0(5) . . ?
C2 Li4 Li2 53.5(3) 3_575 . ?
C5 Li4 Li2 79.9(4) . . ?
C1 Li4 Li2 47.9(3) 3_575 . ?
C22 Li4 Li2 70.5(4) . . ?
Li1 Li4 Li2 56.9(4) . . ?
C17 C16 Li3 160.8(7) . . ?
C17 C16 Li4 129.2(7) . . ?
Li3 C16 Li4 70.0(5) . . ?
C16 C17 Si4 176.7(7) . . ?
C18 Si4 C17 107.8(4) . . ?
C18 Si4 C19 110.9(5) . . ?
C17 Si4 C19 110.6(4) . . ?
C18 Si4 C20 109.0(5) . . ?
C17 Si4 C20 109.7(4) . . ?
C19 Si4 C20 108.8(4) . . ?
C22 C21 Li1 138.8(6) . . ?
C22 C21 Li4 96.1(6) . . ?
Li1 C21 Li4 85.7(5) . . ?
C22 C21 Li2 140.5(6) . . ?
Li1 C21 Li2 80.6(5) . . ?
Li4 C21 Li2 85.5(5) . . ?
C21 C22 Si5 174.4(6) . . ?
C21 C22 Li4 56.1(5) . . ?
Si5 C22 Li4 129.4(4) . . ?
C22 Si5 C25 108.3(3) . . ?
C22 Si5 C23 110.3(3) . . ?
C25 Si5 C23 109.4(3) . . ?
C22 Si5 C24 108.3(3) . . ?
C25 Si5 C24 110.5(3) . . ?
C23 Si5 C24 110.0(3) . . ?
C27 O1 C28 111.6(5) . . ?
C27 O1 Li1 123.5(5) . . ?
C28 O1 Li1 124.1(5) . . ?
O1 C27 C26 107.9(6) . . ?
O1 C28 C29 112.7(5) . . ?
C32 O2 C31 112.1(5) . . ?
C32 O2 Li2 126.9(5) . . ?
C31 O2 Li2 120.4(5) . . ?
C30 C31 O2 112.8(8) . . ?
O2 C32 C33 107.5(5) . . ?
C38 Fe2 C38 179.997(1) 3_667 . ?
C38 Fe2 C34 86.7(2) 3_667 . ?
C38 Fe2 C34 93.3(3) . . ?
C38 Fe2 C34 93.3(3) 3_667 3_667 ?
C38 Fe2 C34 86.7(3) . 3_667 ?
C34 Fe2 C34 179.996(2) . 3_667 ?
C38 Fe2 C36 87.9(2) 3_667 3_667 ?
C38 Fe2 C36 92.1(2) . 3_667 ?
C34 Fe2 C36 90.1(3) . 3_667 ?
C34 Fe2 C36 89.9(3) 3_667 3_667 ?
C38 Fe2 C36 92.1(2) 3_667 . ?
C38 Fe2 C36 87.8(2) . . ?
C34 Fe2 C36 89.9(3) . . ?
C34 Fe2 C36 90.1(3) 3_667 . ?
C36 Fe2 C36 179.998(1) 3_667 . ?
C38 Fe2 Li7 50.9(3) 3_667 3_667 ?
C38 Fe2 Li7 129.1(3) . 3_667 ?
C34 Fe2 Li7 54.6(3) . 3_667 ?
C34 Fe2 Li7 125.4(3) 3_667 3_667 ?
C36 Fe2 Li7 54.9(3) 3_667 3_667 ?
C36 Fe2 Li7 125.1(3) . 3_667 ?
C38 Fe2 Li7 129.1(3) 3_667 . ?
C38 Fe2 Li7 50.9(3) . . ?
C34 Fe2 Li7 125.4(3) . . ?
C34 Fe2 Li7 54.6(3) 3_667 . ?
C36 Fe2 Li7 125.1(3) 3_667 . ?
C36 Fe2 Li7 54.9(3) . . ?
Li7 Fe2 Li7 180.000(1) 3_667 . ?
C38 Fe2 Li5 47.2(3) 3_667 3_667 ?
C38 Fe2 Li5 132.8(3) . 3_667 ?
C34 Fe2 Li5 133.5(3) . 3_667 ?
C34 Fe2 Li5 46.5(3) 3_667 3_667 ?
C36 Fe2 Li5 93.4(3) 3_667 3_667 ?
C36 Fe2 Li5 86.6(3) . 3_667 ?
Li7 Fe2 Li5 91.0(3) 3_667 3_667 ?
Li7 Fe2 Li5 89.0(3) . 3_667 ?
C38 Fe2 Li5 132.8(3) 3_667 . ?
C38 Fe2 Li5 47.2(3) . . ?
C34 Fe2 Li5 46.5(3) . . ?
C34 Fe2 Li5 133.5(3) 3_667 . ?
C36 Fe2 Li5 86.6(3) 3_667 . ?
C36 Fe2 Li5 93.4(3) . . ?
Li7 Fe2 Li5 89.0(3) 3_667 . ?
Li7 Fe2 Li5 91.0(3) . . ?
Li5 Fe2 Li5 179.998(1) 3_667 . ?
C38 Fe2 Li6 133.5(3) 3_667 . ?
C38 Fe2 Li6 46.5(3) . . ?
C34 Fe2 Li6 86.4(3) . . ?
C34 Fe2 Li6 93.6(3) 3_667 . ?
C36 Fe2 Li6 46.3(3) 3_667 . ?
C36 Fe2 Li6 133.7(3) . . ?
Li7 Fe2 Li6 88.9(3) 3_667 . ?
Li7 Fe2 Li6 91.1(3) . . ?
Li5 Fe2 Li6 127.2(3) 3_667 . ?
Li5 Fe2 Li6 52.8(3) . . ?
C38 Fe2 Li6 46.5(3) 3_667 3_667 ?
C38 Fe2 Li6 133.5(3) . 3_667 ?
C34 Fe2 Li6 93.6(3) . 3_667 ?
C34 Fe2 Li6 86.4(3) 3_667 3_667 ?
C36 Fe2 Li6 133.7(3) 3_667 3_667 ?
C36 Fe2 Li6 46.3(3) . 3_667 ?
Li7 Fe2 Li6 91.1(3) 3_667 3_667 ?
Li7 Fe2 Li6 88.9(3) . 3_667 ?
Li5 Fe2 Li6 52.8(3) 3_667 3_667 ?
Li5 Fe2 Li6 127.2(3) . 3_667 ?
Li6 Fe2 Li6 179.997(2) . 3_667 ?
C35 C34 Fe2 176.3(6) . . ?
C35 C34 Li7 94.3(6) . 3_667 ?
Fe2 C34 Li7 82.0(4) . 3_667 ?
C35 C34 Li5 86.3(5) . . ?
Fe2 C34 Li5 95.9(4) . . ?
Li7 C34 Li5 130.7(5) 3_667 . ?
C35 C34 Li8 75.7(5) . 3_667 ?
Fe2 C34 Li8 102.0(4) . 3_667 ?
Li7 C34 Li8 58.2(4) 3_667 3_667 ?
Li5 C34 Li8 74.5(4) . 3_667 ?
C34 C35 Si6 168.6(5) . . ?
C34 C35 Li5 64.7(5) . . ?
Si6 C35 Li5 125.5(4) . . ?
C34 C35 Li8 77.1(5) . 3_667 ?
Si6 C35 Li8 110.0(4) . 3_667 ?
Li5 C35 Li8 71.1(4) . 3_667 ?
C34 C35 Li7 58.4(5) . 3_667 ?
Si6 C35 Li7 117.9(4) . 3_667 ?
Li5 C35 Li7 106.1(4) . 3_667 ?
Li8 C35 Li7 54.2(4) 3_667 3_667 ?
C37 C36 Fe2 175.7(5) . . ?
C37 C36 Li7 94.4(5) . . ?
Fe2 C36 Li7 81.6(4) . . ?
C37 C36 Li6 85.0(5) . 3_667 ?
Fe2 C36 Li6 96.4(4) . 3_667 ?
Li7 C36 Li6 130.2(5) . 3_667 ?
C37 C36 Li8 73.1(5) . . ?
Fe2 C36 Li8 103.3(4) . . ?
Li7 C36 Li8 58.7(4) . . ?
Li6 C36 Li8 73.8(4) 3_667 . ?
C36 C37 Si7 170.8(6) . . ?
C36 C37 Li6 66.0(5) . 3_667 ?
Si7 C37 Li6 121.8(4) . 3_667 ?
C36 C37 Li8 79.2(5) . . ?
Si7 C37 Li8 107.3(4) . . ?
Li6 C37 Li8 71.6(4) 3_667 . ?
C36 C37 Li7 58.6(4) . . ?
Si7 C37 Li7 119.4(4) . . ?
Li6 C37 Li7 106.8(4) 3_667 . ?
Li8 C37 Li7 55.0(4) . . ?
C39 C38 Fe2 173.9(5) . . ?
C39 C38 Li7 88.5(5) . . ?
Fe2 C38 Li7 85.5(4) . . ?
C39 C38 Li6 87.9(5) . . ?
Fe2 C38 Li6 96.4(4) . . ?
Li7 C38 Li6 143.7(5) . . ?
C39 C38 Li5 90.0(5) . . ?
Fe2 C38 Li5 95.2(4) . . ?
Li7 C38 Li5 141.5(5) . . ?
Li6 C38 Li5 74.6(4) . . ?
C38 C39 Si8 175.3(5) . . ?
C38 C39 Li7 61.3(4) . . ?
Si8 C39 Li7 114.4(4) . . ?
C38 C39 Li6 63.4(4) . . ?
Si8 C39 Li6 121.1(4) . . ?
Li7 C39 Li6 114.8(4) . . ?
C38 C39 Li5 61.8(4) . . ?
Si8 C39 Li5 120.1(4) . . ?
Li7 C39 Li5 112.3(4) . . ?
Li6 C39 Li5 65.1(4) . . ?
C35 Si6 C44 109.1(3) . . ?
C35 Si6 C43 110.2(3) . . ?
C44 Si6 C43 109.1(3) . . ?
C35 Si6 C45 110.7(3) . . ?
C44 Si6 C45 108.3(3) . . ?
C43 Si6 C45 109.4(3) . . ?
C37 Si7 C42 109.4(3) . . ?
C37 Si7 C40 110.5(3) . . ?
C42 Si7 C40 109.4(3) . . ?
C37 Si7 C41 109.5(3) . . ?
C42 Si7 C41 109.5(3) . . ?
C40 Si7 C41 108.6(3) . . ?
C39 Si8 C47 109.6(3) . . ?
C39 Si8 C46 108.3(3) . . ?
C47 Si8 C46 109.4(4) . . ?
C39 Si8 C48 109.8(3) . . ?
C47 Si8 C48 110.3(4) . . ?
C46 Si8 C48 109.3(4) . . ?
O3 Li5 C49 110.2(5) . . ?
O3 Li5 C34 128.6(6) . . ?
C49 Li5 C34 104.0(5) . . ?
O3 Li5 C38 130.2(6) . . ?
C49 Li5 C38 102.4(5) . . ?
C34 Li5 C38 74.9(4) . . ?
O3 Li5 C35 106.7(5) . . ?
C49 Li5 C35 99.1(4) . . ?
C34 Li5 C35 29.0(2) . . ?
C38 Li5 C35 103.9(5) . . ?
O3 Li5 C39 107.8(5) . . ?
C49 Li5 C39 99.8(5) . . ?
C34 Li5 C39 102.7(5) . . ?
C38 Li5 C39 28.2(2) . . ?
C35 Li5 C39 131.5(5) . . ?
O3 Li5 Li6 141.9(6) . . ?
C49 Li5 Li6 49.8(4) . . ?
C34 Li5 Li6 89.5(5) . . ?
C38 Li5 Li6 52.7(4) . . ?
C35 Li5 Li6 108.4(5) . . ?
C39 Li5 Li6 56.7(3) . . ?
O3 Li5 Li8 134.1(5) . 3_667 ?
C49 Li5 Li8 46.6(3) . 3_667 ?
C34 Li5 Li8 57.9(4) . 3_667 ?
C38 Li5 Li8 95.6(5) . 3_667 ?
C35 Li5 Li8 55.8(3) . 3_667 ?
C39 Li5 Li8 114.5(5) . 3_667 ?
Li6 Li5 Li8 61.0(4) . 3_667 ?
O3 Li5 Fe2 146.7(5) . . ?
C49 Li5 Fe2 103.1(4) . . ?
C34 Li5 Fe2 37.6(2) . . ?
C38 Li5 Fe2 37.5(2) . . ?
C35 Li5 Fe2 66.7(3) . . ?
C39 Li5 Fe2 65.7(3) . . ?
Li6 Li5 Fe2 64.1(3) . . ?
Li8 Li5 Fe2 71.1(3) 3_667 . ?
O4 Li6 C49 110.3(5) . . ?
O4 Li6 C36 127.1(6) . 3_667 ?
C49 Li6 C36 104.1(5) . 3_667 ?
O4 Li6 C38 131.3(5) . . ?
C49 Li6 C38 103.4(5) . . ?
C36 Li6 C38 73.9(4) 3_667 . ?
O4 Li6 C37 105.2(5) . 3_667 ?
C49 Li6 C37 99.0(4) . 3_667 ?
C36 Li6 C37 29.0(2) 3_667 3_667 ?
C38 Li6 C37 102.9(5) . 3_667 ?
O4 Li6 C39 108.4(5) . . ?
C49 Li6 C39 101.9(5) . . ?
C36 Li6 C39 102.0(5) 3_667 . ?
C38 Li6 C39 28.6(2) . . ?
C37 Li6 C39 130.6(5) 3_667 . ?
O4 Li6 Li5 144.1(6) . . ?
C49 Li6 Li5 50.7(4) . . ?
C36 Li6 Li5 88.7(5) 3_667 . ?
C38 Li6 Li5 52.7(4) . . ?
C37 Li6 Li5 107.6(5) 3_667 . ?
C39 Li6 Li5 58.2(3) . . ?
O4 Li6 Li8 131.8(5) . 3_667 ?
C49 Li6 Li8 47.4(3) . 3_667 ?
C36 Li6 Li8 57.5(4) 3_667 3_667 ?
C38 Li6 Li8 96.8(5) . 3_667 ?
C37 Li6 Li8 54.3(3) 3_667 3_667 ?
C39 Li6 Li8 117.4(5) . 3_667 ?
Li5 Li6 Li8 62.6(4) . 3_667 ?
O4 Li6 Fe2 146.6(5) . . ?
C49 Li6 Fe2 103.0(4) . . ?
C36 Li6 Fe2 37.3(2) 3_667 . ?
C38 Li6 Fe2 37.1(2) . . ?
C37 Li6 Fe2 66.3(3) 3_667 . ?
C39 Li6 Fe2 65.7(3) . . ?
Li5 Li6 Fe2 63.1(3) . . ?
Li8 Li6 Fe2 71.3(3) 3_667 . ?
C54 Li7 C38 174.7(7) . . ?
C54 Li7 C34 110.1(6) . 3_667 ?
C38 Li7 C34 72.8(4) . 3_667 ?
C54 Li7 C36 111.4(6) . . ?
C38 Li7 C36 73.5(4) . . ?
C34 Li7 C36 73.1(4) 3_667 . ?
C54 Li7 Li8 55.0(4) . . ?
C38 Li7 Li8 130.1(6) . . ?
C34 Li7 Li8 68.0(4) 3_667 . ?
C36 Li7 Li8 66.6(4) . . ?
C54 Li7 C39 144.7(6) . . ?
C38 Li7 C39 30.2(2) . . ?
C34 Li7 C39 96.5(5) 3_667 . ?
C36 Li7 C39 98.0(5) . . ?
Li8 Li7 C39 160.3(6) . . ?
C54 Li7 C35 87.1(5) . 3_667 ?
C38 Li7 C35 94.5(5) . 3_667 ?
C34 Li7 C35 27.3(2) 3_667 3_667 ?
C36 Li7 C35 94.8(4) . 3_667 ?
Li8 Li7 C35 61.5(4) . 3_667 ?
C39 Li7 C35 110.2(5) . 3_667 ?
C54 Li7 C37 88.7(5) . . ?
C38 Li7 C37 95.6(5) . . ?
C34 Li7 C37 94.3(4) 3_667 . ?
C36 Li7 C37 27.0(2) . . ?
Li8 Li7 C37 59.0(4) . . ?
C39 Li7 C37 112.6(5) . . ?
C35 Li7 C37 108.9(4) 3_667 . ?
C54 Li7 Fe2 141.5(6) . . ?
C38 Li7 Fe2 43.6(3) . . ?
C34 Li7 Fe2 43.4(3) 3_667 . ?
C36 Li7 Fe2 43.5(3) . . ?
Li8 Li7 Fe2 86.6(4) . . ?
C39 Li7 Fe2 73.8(3) . . ?
C35 Li7 Fe2 70.7(3) 3_667 . ?
C37 Li7 Fe2 70.4(3) . . ?
C54 Li8 C49 161.7(6) . 3_667 ?
C54 Li8 Li7 55.4(4) . . ?
C49 Li8 Li7 142.5(6) 3_667 . ?
C54 Li8 C37 93.5(5) . . ?
C49 Li8 C37 98.8(5) 3_667 . ?
Li7 Li8 C37 66.0(4) . . ?
C54 Li8 C50 133.3(6) . 3_667 ?
C49 Li8 C50 28.5(2) 3_667 3_667 ?
Li7 Li8 C50 170.9(6) . 3_667 ?
C37 Li8 C50 112.7(5) . 3_667 ?
C54 Li8 C36 101.7(5) . . ?
C49 Li8 C36 95.5(5) 3_667 . ?
Li7 Li8 C36 54.7(4) . . ?
C37 Li8 C36 27.7(2) . . ?
C50 Li8 C36 119.7(5) 3_667 . ?
C54 Li8 C35 89.1(5) . 3_667 ?
C49 Li8 C35 97.4(5) 3_667 3_667 ?
Li7 Li8 C35 64.3(4) . 3_667 ?
C37 Li8 C35 116.4(5) . 3_667 ?
C50 Li8 C35 110.3(5) 3_667 3_667 ?
C36 Li8 C35 89.9(4) . 3_667 ?
C54 Li8 C34 98.9(5) . 3_667 ?
C49 Li8 C34 94.5(5) 3_667 3_667 ?
Li7 Li8 C34 53.8(4) . 3_667 ?
C37 Li8 C34 90.4(4) . 3_667 ?
C50 Li8 C34 117.9(5) 3_667 3_667 ?
C36 Li8 C34 63.2(3) . 3_667 ?
C35 Li8 C34 27.1(2) 3_667 3_667 ?
C54 Li8 Li6 147.5(6) . 3_667 ?
C49 Li8 Li6 47.5(4) 3_667 3_667 ?
Li7 Li8 Li6 102.1(5) . 3_667 ?
C37 Li8 Li6 54.1(3) . 3_667 ?
C50 Li8 Li6 71.2(4) 3_667 3_667 ?
C36 Li8 Li6 48.7(3) . 3_667 ?
C35 Li8 Li6 102.1(4) 3_667 3_667 ?
C34 Li8 Li6 80.4(4) 3_667 3_667 ?
C54 Li8 Li5 142.2(6) . 3_667 ?
C49 Li8 Li5 47.4(4) 3_667 3_667 ?
Li7 Li8 Li5 100.3(5) . 3_667 ?
C37 Li8 Li5 102.2(4) . 3_667 ?
C50 Li8 Li5 70.9(4) 3_667 3_667 ?
C36 Li8 Li5 79.8(4) . 3_667 ?
C35 Li8 Li5 53.2(3) 3_667 3_667 ?
C34 Li8 Li5 47.6(3) 3_667 3_667 ?
Li6 Li8 Li5 56.4(4) 3_667 3_667 ?
C51 Si9 C50 108.6(3) . . ?
C51 Si9 C52 110.0(3) . . ?
C50 Si9 C52 110.6(3) . . ?
C51 Si9 C53 109.5(3) . . ?
C50 Si9 C53 108.4(3) . . ?
C52 Si9 C53 109.8(3) . . ?
C50 C49 Li8 93.2(5) . 3_667 ?
C50 C49 Li6 140.7(6) . . ?
Li8 C49 Li6 85.1(5) 3_667 . ?
C50 C49 Li5 139.5(6) . . ?
Li8 C49 Li5 86.0(5) 3_667 . ?
Li6 C49 Li5 79.6(5) . . ?
C49 C50 Si9 173.4(6) . . ?
C49 C50 Li8 58.3(5) . 3_667 ?
Si9 C50 Li8 128.3(4) . 3_667 ?
C55 Si10 C58 109.8(3) . . ?
C55 Si10 C56 109.3(3) . . ?
C58 Si10 C56 110.1(3) . . ?
C55 Si10 C57 109.1(3) . . ?
C58 Si10 C57 108.2(3) . . ?
C56 Si10 C57 110.4(3) . . ?
C55 C54 Li8 153.8(6) . . ?
C55 C54 Li7 135.7(6) . . ?
Li8 C54 Li7 69.6(5) . . ?
C54 C55 Si10 175.7(6) . . ?
C61 O3 C60 112.5(7) . . ?
C61 O3 Li5 125.1(6) . . ?
C60 O3 Li5 121.7(6) . . ?
C59 C60 O3 136.0(13) . . ?
O3 C61 C62 109.2(7) . . ?
C64 O4 C65 112.2(5) . . ?
C64 O4 Li6 127.4(5) . . ?
C65 O4 Li6 120.0(5) . . ?
O4 C64 C63 109.5(6) . . ?
O4 C65 C66 113.4(6) . . ?

loop_
_geom_bond_atom_site_label_1
_geom_bond_atom_site_label_2
_geom_bond_distance
_geom_bond_site_symmetry_2
_geom_bond_publ_flag
Fe1 C3 1.917(7) 3_575 ?
Fe1 C3 1.917(7) . ?
Fe1 C5 1.924(6) . ?
Fe1 C5 1.924(6) 3_575 ?
Fe1 C1 1.935(7) . ?
Fe1 C1 1.935(7) 3_575 ?
Fe1 Li3 2.837(12) . ?
Fe1 Li3 2.837(12) 3_575 ?
Fe1 Li2 3.140(11) 3_575 ?
Fe1 Li2 3.140(11) . ?
Fe1 Li1 3.175(11) 3_575 ?
Fe1 Li1 3.175(11) . ?
C1 C2 1.233(8) . ?
C1 Li2 2.287(13) 3_575 ?
C1 Li3 2.338(13) 3_575 ?
C1 Li4 2.594(13) 3_575 ?
C2 Si1 1.839(7) . ?
C2 Li2 2.514(13) 3_575 ?
C2 Li4 2.550(13) 3_575 ?
C2 Li3 2.718(13) 3_575 ?
C3 C4 1.251(8) . ?
C3 Li3 2.194(13) 3_575 ?
C3 Li2 2.286(13) . ?
C3 Li1 2.337(12) . ?
C4 Si2 1.831(8) . ?
C4 Li3 2.480(13) 3_575 ?
C4 Li2 2.577(13) . ?
C4 Li1 2.606(13) . ?
C5 C6 1.239(8) . ?
C5 Li1 2.311(13) . ?
C5 Li3 2.317(14) . ?
C5 Li4 2.581(13) . ?
C6 Si3 1.856(7) . ?
C6 Li4 2.483(13) . ?
C6 Li1 2.530(13) . ?
C6 Li3 2.651(14) . ?
Si1 C7 1.843(7) . ?
Si1 C8 1.850(7) . ?
Si1 C9 1.874(7) . ?
Si2 C10 1.799(9) . ?
Si2 C12 1.820(8) . ?
Si2 C11 1.846(9) . ?
Si3 C13 1.855(7) . ?
Si3 C14 1.857(7) . ?
Si3 C15 1.875(6) . ?
Li1 O1 1.972(12) . ?
Li1 C21 2.179(13) . ?
Li1 Li2 2.83(2) . ?
Li1 Li4 2.97(2) . ?
Li2 O2 1.972(11) . ?
Li2 C21 2.196(13) . ?
Li2 C1 2.287(13) 3_575 ?
Li2 C2 2.514(13) 3_575 ?
Li2 Li4 2.97(2) . ?
Li3 C16 2.113(14) . ?
Li3 C3 2.194(13) 3_575 ?
Li3 C1 2.338(13) 3_575 ?
Li3 Li4 2.44(2) . ?
Li3 C4 2.480(13) 3_575 ?
Li3 C2 2.718(13) 3_575 ?
Li4 C16 2.148(14) . ?
Li4 C21 2.184(13) . ?
Li4 C2 2.550(13) 3_575 ?
Li4 C1 2.594(13) 3_575 ?
Li4 C22 2.617(13) . ?
C16 C17 1.202(9) . ?
C17 Si4 1.822(7) . ?
Si4 C18 1.812(9) . ?
Si4 C19 1.851(8) . ?
Si4 C20 1.887(10) . ?
C21 C22 1.227(8) . ?
C22 Si5 1.841(7) . ?
Si5 C25 1.850(6) . ?
Si5 C23 1.852(7) . ?
Si5 C24 1.861(7) . ?
O1 C27 1.444(7) . ?
O1 C28 1.448(7) . ?
C26 C27 1.511(9) . ?
C28 C29 1.502(9) . ?
O2 C32 1.420(7) . ?
O2 C31 1.460(8) . ?
C30 C31 1.450(11) . ?
C32 C33 1.515(8) . ?
Fe2 C38 1.930(6) 3_667 ?
Fe2 C38 1.930(6) . ?
Fe2 C34 1.936(7) . ?
Fe2 C34 1.936(7) 3_667 ?
Fe2 C36 1.940(7) 3_667 ?
Fe2 C36 1.940(7) . ?
Fe2 Li7 2.791(11) 3_667 ?
Fe2 Li7 2.791(11) . ?
Fe2 Li5 3.154(11) 3_667 ?
Fe2 Li5 3.154(11) . ?
Fe2 Li6 3.181(11) . ?
Fe2 Li6 3.181(11) 3_667 ?
C34 C35 1.235(8) . ?
C34 Li7 2.296(13) 3_667 ?
C34 Li5 2.299(12) . ?
C34 Li8 2.638(13) 3_667 ?
C35 Si6 1.828(7) . ?
C35 Li5 2.538(12) . ?
C35 Li8 2.622(14) 3_667 ?
C35 Li7 2.688(14) 3_667 ?
C36 C37 1.228(8) . ?
C36 Li7 2.309(13) . ?
C36 Li6 2.313(12) 3_667 ?
C36 Li8 2.596(13) . ?
C37 Si7 1.840(7) . ?
C37 Li6 2.522(12) 3_667 ?
C37 Li8 2.529(14) . ?
C37 Li7 2.696(14) . ?
C38 C39 1.244(7) . ?
C38 Li7 2.173(13) . ?
C38 Li6 2.322(12) . ?
C38 Li5 2.324(12) . ?
C39 Si8 1.845(7) . ?
C39 Li7 2.475(13) . ?
C39 Li6 2.594(12) . ?
C39 Li5 2.636(12) . ?
Si6 C44 1.850(7) . ?
Si6 C43 1.861(6) . ?
Si6 C45 1.863(6) . ?
Si7 C42 1.848(7) . ?
Si7 C40 1.859(6) . ?
Si7 C41 1.863(6) . ?
Si8 C47 1.853(7) . ?
Si8 C46 1.856(7) . ?
Si8 C48 1.862(8) . ?
Li5 O3 1.966(12) . ?
Li5 C49 2.214(13) . ?
Li5 Li6 2.82(2) . ?
Li5 Li8 3.00(2) 3_667 ?
Li6 O4 1.969(12) . ?
Li6 C49 2.185(13) . ?
Li6 C36 2.313(12) 3_667 ?
Li6 C37 2.522(12) 3_667 ?
Li6 Li8 2.95(2) 3_667 ?
Li7 C54 2.125(13) . ?
Li7 C34 2.296(13) 3_667 ?
Li7 Li8 2.42(2) . ?
Li7 C35 2.688(14) 3_667 ?
Li8 C54 2.113(13) . ?
Li8 C49 2.184(13) 3_667 ?
Li8 C50 2.563(13) 3_667 ?
Li8 C35 2.622(14) 3_667 ?
Li8 C34 2.638(13) 3_667 ?
Li8 Li6 2.95(2) 3_667 ?
Li8 Li5 3.00(2) 3_667 ?
Si9 C51 1.839(7) . ?
Si9 C50 1.842(7) . ?
Si9 C52 1.858(7) . ?
Si9 C53 1.868(7) . ?
C49 C50 1.227(8) . ?
C49 Li8 2.184(13) 3_667 ?
C50 Li8 2.564(13) 3_667 ?
Si10 C55 1.828(7) . ?
Si10 C58 1.853(7) . ?
Si10 C56 1.861(7) . ?
Si10 C57 1.872(7) . ?
C54 C55 1.214(8) . ?
O3 C61 1.401(8) . ?
O3 C60 1.473(10) . ?
C59 C60 1.069(11) . ?
C61 C62 1.492(9) . ?
O4 C64 1.411(8) . ?
O4 C65 1.449(8) . ?
C63 C64 1.510(9) . ?
C65 C66 1.476(10) . ?
